data_4505591
loop_
_publ_author_name
'Malaestean, Iurie L.'
'Kutluca-Al\?ic\?i, Meliha'
'Ellern, Arkady'
'van Leusen, Jan'
'Schilder, Helmut'
'Speldrich, Manfred'
'Baca, Svetlana G.'
'K\"ogerler, Paul'

_publ_section_title
;
 Linear, Zigzag, and Helical Cerium(III) Coordination Polymers
;
_journal_issue 3
_journal_name_full 'Crystal Growth &amp; Design'
_journal_page_first 1593
_journal_paper_doi 10.1021/cg2016337
_journal_volume 12
_journal_year 2012
_chemical_formula_sum 'C38 H78 Ce2 O16'
_chemical_formula_weight 1071.24
_space_group_IT_number 2
_symmetry_cell_setting triclinic
_symmetry_space_group_name_Hall '-P 1'
_symmetry_space_group_name_H-M 'P -1'
_atom_sites_solution_hydrogens geom
_atom_sites_solution_primary direct
_atom_sites_solution_secondary difmap
_audit_creation_method 'APEX2 v2010.11-3'
_audit_update_record
;
2011-12-26 # Formatted by publCIF
;
_cell_angle_alpha 100.7300(10)
_cell_angle_beta 93.9130(10)
_cell_angle_gamma 91.4120(10)
_cell_formula_units_Z 2
_cell_length_a 9.3022(7)
_cell_length_b 11.2733(8)
_cell_length_c 23.9813(17)
_cell_measurement_temperature 173.(2)
_cell_volume 2463.3(3)
_computing_cell_refinement 'SAINT V7.66A (Bruker AXS, 2009)'
_computing_data_collection 'APEX2 Suite (Bruker AXS, 2009)'
_computing_data_reduction 'SAINT V7.66A (Bruker AXS, 2009)'
_computing_molecular_graphics 'XSHELL (Bruker AXS, 2007)'
_computing_publication_material 'APEX2 Suite (Bruker AXS, 2009)'
_computing_structure_refinement 'SHELXL-97 (Sheldrick, 2008)'
_computing_structure_solution 'SHELXS-97 (Sheldrick, 2008)'
_diffrn_ambient_temperature 173.(2)
_diffrn_measured_fraction_theta_full 0.989
_diffrn_measured_fraction_theta_max 0.989
_diffrn_measurement_device_type ' BRUKER APEX2 CCD Diffractometer'
_diffrn_measurement_method '\w scan'
_diffrn_radiation_type MoK\a
_diffrn_radiation_wavelength 0.71073
_diffrn_reflns_av_R_equivalents 0.1431
_diffrn_reflns_av_sigmaI/netI 0.1042
_diffrn_reflns_limit_h_max 11
_diffrn_reflns_limit_h_min -11
_diffrn_reflns_limit_k_max 13
_diffrn_reflns_limit_k_min -13
_diffrn_reflns_limit_l_max 28
_diffrn_reflns_limit_l_min -28
_diffrn_reflns_number 26003
_diffrn_reflns_theta_full 25.00
_diffrn_reflns_theta_max 25.00
_diffrn_reflns_theta_min 1.73
_exptl_absorpt_coefficient_mu 1.884
_exptl_absorpt_correction_T_max 0.93
_exptl_absorpt_correction_T_min 0.71
_exptl_absorpt_correction_type multi-scan
_exptl_absorpt_process_details 'Bruker SADABS'
_exptl_crystal_colour yellow
_exptl_crystal_density_diffrn 1.442
_exptl_crystal_density_method 'not measured'
_exptl_crystal_description block
_exptl_crystal_F_000 1100
_exptl_crystal_size_max 0.20
_exptl_crystal_size_mid 0.18
_exptl_crystal_size_min 0.11
_refine_diff_density_max 2.790
_refine_diff_density_min -1.697
_refine_ls_extinction_method none
_refine_ls_goodness_of_fit_ref 1.050
_refine_ls_hydrogen_treatment constr
_refine_ls_matrix_type full
_refine_ls_number_parameters 540
_refine_ls_number_reflns 8586
_refine_ls_number_restraints 17
_refine_ls_restrained_S_all 1.050
_refine_ls_R_factor_all 0.0590
_refine_ls_R_factor_gt 0.0529
_refine_ls_shift/su_max 0.004
_refine_ls_shift/su_mean 0.000
_refine_ls_structure_factor_coef Fsqd
_refine_ls_weighting_details 'calc w=1/[\s^2^(Fo^2^)+(0.0360P)^2^+10.3102P] where P=(Fo^2^+2Fc^2^)/3'
_refine_ls_weighting_scheme calc
_refine_ls_wR_factor_gt 0.1391
_refine_ls_wR_factor_ref 0.1425
_reflns_number_gt 7244
_reflns_number_total 8586
_reflns_threshold_expression >2sigma(I)
_cod_data_source_file cg2016337_si_002.cif
_cod_data_source_block c9
_cod_database_code 4505591

loop_
_symmetry_equiv_pos_as_xyz
'x, y, z'
'-x, -y, -z'

loop_
_atom_site_type_symbol
_atom_site_label
_atom_site_fract_x
_atom_site_fract_y
_atom_site_fract_z
_atom_site_U_iso_or_equiv
_atom_site_adp_type
_atom_site_calc_flag
_atom_site_refinement_flags
_atom_site_occupancy
_atom_site_disorder_assembly
_atom_site_disorder_group
Ce Ce1 0.25703(3) 0.51655(3) 0.25666(14) 0.01352(12) Uani d . 1.0 B .
Ce Ce2 0.72298(3) 0.52811(3) 0.228095(14) 0.01326(12) Uani d . 1.0 B .
C C1 0.2320(7) 0.6911(6) 0.1775(3) 0.0180(14) Uani d . 1.0 . .
C C2 0.2123(8) 0.7809(6) 0.1383(3) 0.0258(16) Uani d . 1.0 . .
H H2A 0.2811 0.8505 0.1515 0.031 Uiso calc R 1.0 . .
H H2B 0.1136 0.8115 0.1402 0.031 Uiso calc R 1.0 . .
C C3 0.2362(8) 0.7258(6) 0.0761(3) 0.0271(16) Uani d . 1.0 . .
H H3 0.1726 0.6512 0.0646 0.033 Uiso calc R 1.0 . .
C C4 0.3904(8) 0.6898(8) 0.0705(3) 0.0371(19) Uani d . 1.0 . .
H H4A 0.4543 0.7622 0.079 0.056 Uiso calc R 1.0 . .
H H4B 0.4013 0.6472 0.0316 0.056 Uiso calc R 1.0 . .
H H4C 0.4157 0.6365 0.0973 0.056 Uiso calc R 1.0 . .
C C5 0.1935(9) 0.8138(8) 0.0368(3) 0.040(2) Uani d . 1.0 . .
H H5A 0.0921 0.8333 0.0405 0.06 Uiso calc R 1.0 . .
H H5B 0.2069 0.7764 -0.0027 0.06 Uiso calc R 1.0 . .
H H5C 0.2541 0.888 0.0475 0.06 Uiso calc R 1.0 . .
C C6 0.4987(7) 0.6161(6) 0.3450(3) 0.0175(14) Uani d . 1.0 . .
C C7 0.6232(7) 0.6613(6) 0.3878(3) 0.0221(15) Uani d . 1.0 . .
H H7A 0.6798 0.7224 0.3729 0.027 Uiso calc R 1.0 . .
H H7B 0.6864 0.5929 0.3904 0.027 Uiso calc R 1.0 . .
C C8 0.5866(8) 0.7167(7) 0.4477(3) 0.0266(16) Uani d . 1.0 . .
H H8 0.5087 0.6646 0.4585 0.032 Uiso calc R 1.0 . .
C C9 0.5316(10) 0.8405(8) 0.4515(4) 0.059(3) Uani d . 1.0 . .
H H9A 0.6073 0.8944 0.4425 0.088 Uiso calc R 1.0 . .
H H9B 0.5037 0.8702 0.4901 0.088 Uiso calc R 1.0 . .
H H9C 0.4475 0.8383 0.4243 0.088 Uiso calc R 1.0 . .
C C10 0.7167(9) 0.7172(8) 0.4897(3) 0.0372(19) Uani d . 1.0 . .
H H10A 0.7943 0.769 0.4806 0.056 Uiso calc R 1.0 . .
H H10B 0.7499 0.6346 0.4873 0.056 Uiso calc R 1.0 . .
H H10C 0.6897 0.7481 0.5284 0.056 Uiso calc R 1.0 . .
C C11 0.0163(7) 0.3407(6) 0.1869(3) 0.0185(14) Uani d . 1.0 . .
C C12 -0.0723(8) 0.2452(6) 0.1445(3) 0.0290(17) Uani d . 1.0 . .
H H12A -0.1756 0.2551 0.1511 0.035 Uiso calc R 1.0 . .
H H12B -0.0585 0.2588 0.1056 0.035 Uiso calc R 1.0 . .
C C13 -0.0339(7) 0.1166(6) 0.1480(3) 0.0255(16) Uani d . 1.0 . .
H H13 0.071 0.1079 0.1422 0.031 Uiso calc R 1.0 . .
C C14 -0.0606(10) 0.0891(8) 0.2063(4) 0.045(2) Uani d . 1.0 . .
H H14A -0.0045 0.1471 0.2358 0.068 Uiso calc R 1.0 . .
H H14B -0.0309 0.0071 0.2083 0.068 Uiso calc R 1.0 . .
H H14C -0.1634 0.0954 0.2125 0.068 Uiso calc R 1.0 . .
C C15 -0.1191(9) 0.0272(7) 0.1015(4) 0.043(2) Uani d . 1.0 . .
H H15A -0.2225 0.0382 0.1049 0.065 Uiso calc R 1.0 . .
H H15B -0.096 -0.0553 0.1054 0.065 Uiso calc R 1.0 . .
H H15C -0.0938 0.0412 0.0642 0.065 Uiso calc R 1.0 . .
C C16 0.1473(8) 0.4259(7) 0.3865(3) 0.0267(16) Uani d . 1.0 . .
H H16A 0.2526 0.4172 0.3924 0.032 Uiso calc R 1.0 . .
H H16B 0.0983 0.3542 0.3961 0.032 Uiso calc R 1.0 . .
C C17 0.1041(8) 0.5377(7) 0.4255(3) 0.0327(17) Uani d . 1.0 . .
H H17A 0.1592 0.608 0.4185 0.049 Uiso calc R 1.0 . .
H H17B 0.124 0.5289 0.4652 0.049 Uiso calc R 1.0 . .
H H17C 0.0008 0.5491 0.4183 0.049 Uiso calc R 1.0 . .
C C18 0.3295(8) 0.2150(6) 0.2868(3) 0.0274(16) Uani d . 1.0 . .
H H18A 0.2247 0.2171 0.2916 0.033 Uiso calc R 1.0 . .
H H18B 0.3773 0.1902 0.3207 0.033 Uiso calc R 1.0 . .
C C19 0.3554(8) 0.1238(6) 0.2353(3) 0.0332(18) Uani d . 1.0 . .
H H19A 0.2985 0.1423 0.2023 0.05 Uiso calc R 1.0 . .
H H19B 0.3267 0.0431 0.2412 0.05 Uiso calc R 1.0 . .
H H19C 0.458 0.1261 0.2285 0.05 Uiso calc R 1.0 . .
C C20 0.7452(6) 0.3468(6) 0.3040(3) 0.0172(13) Uani d . 1.0 . .
C C21 0.7626(9) 0.2526(6) 0.3414(3) 0.0302(17) Uani d . 1.0 . .
H H21A 0.8576 0.2161 0.3362 0.036 Uiso calc R 1.0 . .
H H21B 0.6874 0.1877 0.3287 0.036 Uiso calc R 1.0 . .
C C22 0.7517(8) 0.3028(7) 0.4050(3) 0.0289(16) Uani d . 1.0 . .
H H22 0.8178 0.3759 0.416 0.035 Uiso calc R 1.0 . .
C C23 0.6004(8) 0.3408(8) 0.4163(4) 0.042(2) Uani d . 1.0 . .
H H23A 0.535 0.2692 0.4094 0.062 Uiso calc R 1.0 . .
H H23B 0.5695 0.3957 0.391 0.062 Uiso calc R 1.0 . .
H H23C 0.5984 0.3821 0.456 0.062 Uiso calc R 1.0 . .
C C24 0.8004(11) 0.2103(8) 0.4407(4) 0.051(2) Uani d . 1.0 . .
H H24A 0.7441 0.1343 0.4276 0.076 Uiso calc R 1.0 . .
H H24B 0.7853 0.2411 0.4808 0.076 Uiso calc R 1.0 . .
H H24C 0.9029 0.1959 0.4366 0.076 Uiso calc R 1.0 . .
C C25 0.4933(7) 0.4106(6) 0.1395(3) 0.0210(14) Uani d . 1.0 B .
C C26 0.3859(8) 0.3543(9) 0.0921(4) 0.049(3) Uani d D 1.0 . .
H H26A 0.2925 0.3428 0.1082 0.058 Uiso calc R 1.0 A 1
H H26B 0.3715 0.4114 0.0656 0.058 Uiso calc R 1.0 A 1
C C27 0.4252(16) 0.2390(11) 0.0598(5) 0.040(3) Uani d PDU 0.484(11) B 1
H H27 0.5094 0.2616 0.0396 0.049 Uiso calc PR 0.484(11) B 1
C C27' 0.3480(17) 0.2262(10) 0.0809(6) 0.039(3) Uani d PDU 0.516(11) B 2
H H27' 0.2929 0.2166 0.1142 0.046 Uiso calc PR 0.516(11) B 2
C C28 0.4776(10) 0.1402(10) 0.0853(5) 0.089(5) Uani d D 1.0 . .
H H28A 0.5525 0.1709 0.1156 0.134 Uiso calc R 1.0 B 1
H H28B 0.5181 0.08 0.0562 0.134 Uiso calc R 1.0 B 1
H H28C 0.3978 0.1027 0.1013 0.134 Uiso calc R 1.0 B 1
C C29 0.3262(19) 0.1771(17) 0.0135(7) 0.040(4) Uani d PDU 0.484(11) B 1
H H29A 0.3639 0.0986 -0.0024 0.06 Uiso calc PR 0.484(11) B 1
H H29B 0.316 0.226 -0.0162 0.06 Uiso calc PR 0.484(11) B 1
H H29C 0.2319 0.165 0.0278 0.06 Uiso calc PR 0.484(11) B 1
C C29' 0.2403(17) 0.1951(16) 0.0333(6) 0.039(3) Uani d PDU 0.516(11) B 2
H H29D 0.1633 0.2532 0.0377 0.059 Uiso calc PR 0.516(11) B 2
H H29E 0.1995 0.1137 0.0323 0.059 Uiso calc PR 0.516(11) B 2
H H29F 0.2852 0.1974 -0.0023 0.059 Uiso calc PR 0.516(11) B 2
C C30 0.9856(7) 0.7233(6) 0.3083(3) 0.0189(14) Uani d . 1.0 . .
C C31 0.9958(7) 0.8270(7) 0.3602(3) 0.0310(17) Uani d . 1.0 . .
H H31A 0.9347 0.8924 0.351 0.037 Uiso calc R 1.0 . .
H H31B 0.9543 0.7971 0.3922 0.037 Uiso calc R 1.0 . .
C C32 1.1427(8) 0.8802(6) 0.3803(3) 0.0280(16) Uani d . 1.0 . .
H H32 1.2067 0.8124 0.3853 0.034 Uiso calc R 1.0 . .
C C33 1.1415(9) 0.9647(8) 0.4377(4) 0.046(2) Uani d . 1.0 . .
H H33A 1.2404 0.9931 0.4513 0.069 Uiso calc R 1.0 . .
H H33B 1.1005 0.9214 0.4651 0.069 Uiso calc R 1.0 . .
H H33C 1.0829 1.0341 0.4336 0.069 Uiso calc R 1.0 . .
C C34 1.2066(11) 0.9458(8) 0.3381(4) 0.055(3) Uani d . 1.0 . .
H H34A 1.2142 0.8894 0.3021 0.083 Uiso calc R 1.0 . .
H H34B 1.3028 0.9792 0.3531 0.083 Uiso calc R 1.0 . .
H H34C 1.1445 1.0116 0.3315 0.083 Uiso calc R 1.0 . .
C C35 0.6613(8) 0.8348(6) 0.2105(3) 0.0263(16) Uani d . 1.0 B .
H H35A 0.6174 0.8752 0.1806 0.032 Uiso calc R 1.0 . .
H H35B 0.7668 0.8344 0.2072 0.032 Uiso calc R 1.0 . .
C C36 0.6304(9) 0.9042(7) 0.2684(4) 0.0372(19) Uani d . 1.0 . .
H H36A 0.526 0.9043 0.2718 0.056 Uiso calc R 1.0 . .
H H36B 0.6683 0.9876 0.2729 0.056 Uiso calc R 1.0 . .
H H36C 0.6768 0.8659 0.2981 0.056 Uiso calc R 1.0 . .
C C37 0.8200(8) 0.6294(6) 0.0987(3) 0.0245(15) Uani d . 1.0 B .
H H37A 0.8729 0.7019 0.0917 0.029 Uiso calc R 1.0 . .
H H37B 0.7157 0.6448 0.0961 0.029 Uiso calc R 1.0 . .
C C38 0.8498(8) 0.5223(7) 0.0535(3) 0.0359(18) Uani d . 1.0 . .
H H38A 0.9532 0.5074 0.0555 0.054 Uiso calc R 1.0 . .
H H38B 0.8199 0.5393 0.0158 0.054 Uiso calc R 1.0 . .
H H38C 0.7958 0.4508 0.0597 0.054 Uiso calc R 1.0 . .
O O1 0.1528(4) 0.5949(4) 0.16785(19) 0.0197(10) Uani d . 1.0 . .
O O2 0.3263(4) 0.7105(4) 0.21884(19) 0.0198(10) Uani d . 1.0 . .
O O3 0.3731(4) 0.6126(4) 0.35800(19) 0.0231(10) Uani d . 1.0 . .
O O4 0.5287(4) 0.5778(4) 0.29330(17) 0.0168(9) Uani d . 1.0 . .
O O5 0.1496(4) 0.3301(4) 0.19306(19) 0.0195(10) Uani d . 1.0 . .
O O6 0.0971(5) 0.6715(4) 0.2943(2) 0.0250(11) Uani d . 1.0 . .
O O7 0.1107(5) 0.4304(4) 0.32770(19) 0.0209(10) Uani d . 1.0 . .
H H7 0.0165 0.4492 0.327 0.025 Uiso d R 1.0 . .
O O8 0.3827(5) 0.3342(4) 0.2834(2) 0.0234(11) Uani d . 1.0 . .
H H9 0.4611 0.3503 0.2882 0.028 Uiso d R 1.0 . .
O O9 0.6638(5) 0.3246(4) 0.25873(19) 0.0209(10) Uani d . 1.0 . .
O O10 0.8160(4) 0.4467(4) 0.31832(18) 0.0187(10) Uani d . 1.0 . .
O O11 0.4506(4) 0.4631(4) 0.18697(18) 0.0169(9) Uani d . 1.0 . .
O O12 0.6253(5) 0.4081(5) 0.1324(2) 0.0266(11) Uani d . 1.0 . .
O O13 0.8613(5) 0.6939(4) 0.2863(2) 0.0228(10) Uani d . 1.0 . .
O O14 0.9547(5) 0.4282(4) 0.21530(19) 0.0204(10) Uani d . 1.0 . .
O O15 0.6043(5) 0.7122(4) 0.20220(19) 0.0195(10) Uani d . 1.0 . .
H H15 0.5121 0.6982 0.2056 0.023 Uiso d R 1.0 B .
O O16 0.8626(5) 0.6098(4) 0.15471(18) 0.0202(10) Uani d . 1.0 . .
H H16 0.9486 0.6065 0.1551 0.024 Uiso d R 1.0 B .

loop_
_atom_site_aniso_label
_atom_site_aniso_U_11
_atom_site_aniso_U_22
_atom_site_aniso_U_33
_atom_site_aniso_U_12
_atom_site_aniso_U_13
_atom_site_aniso_U_23
Ce1 0.0149(2) 0.0132(2) 0.01228(19) 0.00110(14) 0.00293(14) 0.00130(14)
Ce2 0.0150(2) 0.0130(2) 0.01124(19) 0.00090(14) 0.00218(14) 0.00035(14)
C1 0.017(3) 0.017(3) 0.020(3) 0.007(3) 0.003(3) 0.000(3)
C2 0.032(4) 0.021(4) 0.026(4) 0.000(3) 0.000(3) 0.008(3)
C3 0.033(4) 0.024(4) 0.024(4) -0.005(3) -0.001(3) 0.006(3)
C4 0.041(4) 0.043(5) 0.029(4) 0.003(4) 0.006(4) 0.010(4)
C5 0.052(5) 0.042(5) 0.030(4) 0.003(4) 0.004(4) 0.019(4)
C6 0.024(3) 0.012(3) 0.016(3) 0.001(3) 0.002(3) 0.003(3)
C7 0.019(3) 0.032(4) 0.011(3) 0.003(3) -0.004(3) -0.007(3)
C8 0.029(4) 0.030(4) 0.017(3) -0.001(3) 0.008(3) -0.007(3)
C9 0.051(5) 0.048(6) 0.060(6) 0.024(5) -0.019(5) -0.030(5)
C10 0.049(5) 0.045(5) 0.015(4) -0.001(4) -0.008(3) 0.001(3)
C11 0.025(4) 0.015(3) 0.016(3) -0.001(3) 0.003(3) 0.003(3)
C12 0.029(4) 0.019(4) 0.033(4) 0.002(3) 0.000(3) -0.010(3)
C13 0.024(3) 0.020(3) 0.029(4) -0.002(3) -0.001(3) -0.005(3)
C14 0.057(5) 0.036(5) 0.044(5) -0.013(4) 0.004(4) 0.010(4)
C15 0.047(5) 0.024(4) 0.049(5) 0.004(4) -0.014(4) -0.011(4)
C16 0.026(4) 0.037(4) 0.019(4) -0.002(3) 0.001(3) 0.012(3)
C17 0.034(4) 0.040(5) 0.026(4) -0.001(4) 0.009(3) 0.009(3)
C18 0.028(4) 0.020(4) 0.037(4) 0.000(3) -0.001(3) 0.015(3)
C19 0.036(4) 0.022(4) 0.043(5) 0.002(3) -0.002(4) 0.009(3)
C20 0.012(3) 0.022(3) 0.019(3) 0.005(3) 0.013(3) 0.001(3)
C21 0.044(4) 0.023(4) 0.025(4) 0.003(3) 0.002(3) 0.008(3)
C22 0.040(4) 0.028(4) 0.021(4) -0.003(3) 0.000(3) 0.012(3)
C23 0.044(5) 0.054(5) 0.032(4) 0.000(4) 0.013(4) 0.019(4)
C24 0.080(7) 0.041(5) 0.036(5) 0.003(5) -0.002(5) 0.022(4)
C25 0.024(4) 0.020(3) 0.016(3) 0.004(3) 0.003(3) -0.004(3)
C26 0.017(4) 0.078(7) 0.033(5) 0.009(4) -0.005(3) -0.032(5)
C27 0.056(9) 0.033(6) 0.032(7) -0.031(7) -0.011(6) 0.014(5)
C27' 0.056(9) 0.030(6) 0.030(7) -0.031(7) -0.011(6) 0.015(5)
C28 0.035(5) 0.099(10) 0.099(10) -0.010(6) 0.005(6) -0.073(8)
C29 0.043(8) 0.038(7) 0.033(8) -0.010(8) -0.006(6) -0.005(6)
C29' 0.040(8) 0.036(7) 0.035(8) -0.009(7) -0.009(6) -0.004(6)
C30 0.017(3) 0.018(3) 0.023(3) 0.001(3) 0.004(3) 0.004(3)
C31 0.023(4) 0.036(4) 0.032(4) 0.004(3) 0.007(3) 0.000(3)
C32 0.029(4) 0.017(3) 0.033(4) 0.001(3) -0.006(3) -0.004(3)
C33 0.049(5) 0.036(5) 0.045(5) 0.006(4) -0.007(4) -0.010(4)
C34 0.073(7) 0.040(5) 0.050(6) -0.017(5) 0.017(5) 0.001(4)
C35 0.028(4) 0.016(3) 0.038(4) -0.003(3) 0.004(3) 0.011(3)
C36 0.040(4) 0.022(4) 0.045(5) 0.008(3) -0.003(4) -0.005(3)
C37 0.030(4) 0.030(4) 0.016(3) 0.005(3) 0.002(3) 0.008(3)
C38 0.042(4) 0.043(5) 0.020(4) 0.000(4) 0.008(3) -0.002(3)
O1 0.018(2) 0.021(2) 0.021(2) -0.0005(19) 0.0017(19) 0.0055(19)
O2 0.017(2) 0.021(2) 0.021(2) 0.0001(19) 0.0009(19) 0.0026(19)
O3 0.014(2) 0.032(3) 0.020(2) 0.001(2) 0.0025(19) -0.004(2)
O4 0.021(2) 0.020(2) 0.009(2) -0.0007(19) 0.0019(18) 0.0024(18)
O5 0.011(2) 0.021(2) 0.026(3) 0.0018(18) 0.0021(19) 0.0030(19)
O6 0.021(2) 0.032(3) 0.023(3) 0.007(2) 0.011(2) 0.003(2)
O7 0.016(2) 0.031(3) 0.018(2) 0.003(2) 0.0015(19) 0.011(2)
O8 0.015(2) 0.022(2) 0.036(3) -0.0040(19) -0.003(2) 0.016(2)
O9 0.022(2) 0.020(2) 0.021(2) 0.0022(19) 0.003(2) 0.0035(19)
O10 0.018(2) 0.020(2) 0.018(2) 0.0007(19) 0.0027(19) 0.0020(19)
O11 0.020(2) 0.014(2) 0.016(2) -0.0019(18) 0.0068(19) -0.0006(18)
O12 0.017(2) 0.038(3) 0.020(2) 0.001(2) -0.001(2) -0.008(2)
O13 0.019(2) 0.023(2) 0.025(3) -0.002(2) 0.001(2) 0.001(2)
O14 0.024(2) 0.018(2) 0.020(2) 0.002(2) 0.007(2) 0.0023(19)
O15 0.016(2) 0.013(2) 0.029(3) -0.0018(18) 0.001(2) 0.0047(19)
O16 0.014(2) 0.030(3) 0.018(2) 0.0042(19) 0.0037(19) 0.008(2)

loop_
_atom_type_symbol
_atom_type_description
_atom_type_scat_dispersion_real
_atom_type_scat_dispersion_imag
_atom_type_scat_source
C C 0.0033 0.0016 'International Tables Vol C Tables 4.2.6.8 and 6.1.1.4'
H H 0.0000 0.0000 'International Tables Vol C Tables 4.2.6.8 and 6.1.1.4'
O O 0.0106 0.0060 'International Tables Vol C Tables 4.2.6.8 and 6.1.1.4'
Ce Ce -0.2486 2.6331 'International Tables Vol C Tables 4.2.6.8 and 6.1.1.4'

loop_
_geom_angle_atom_site_label_1
_geom_angle_atom_site_label_2
_geom_angle_atom_site_label_3
_geom_angle_site_symmetry_1
_geom_angle_site_symmetry_3
_geom_angle
O6 Ce1 O5 . . 118.16(14)
O6 Ce1 O11 . . 144.19(15)
O5 Ce1 O11 . . 77.81(13)
O6 Ce1 O8 . . 140.53(16)
O5 Ce1 O8 . . 71.56(14)
O11 Ce1 O8 . . 73.31(14)
O6 Ce1 O7 . . 73.49(15)
O5 Ce1 O7 . . 80.33(15)
O11 Ce1 O7 . . 142.30(14)
O8 Ce1 O7 . . 70.79(14)
O6 Ce1 O1 . . 75.88(15)
O5 Ce1 O1 . . 76.57(14)
O11 Ce1 O1 . . 77.63(14)
O8 Ce1 O1 . . 140.45(15)
O7 Ce1 O1 . . 126.09(13)
O6 Ce1 O2 . . 72.45(15)
O5 Ce1 O2 . . 122.57(14)
O11 Ce1 O2 . . 72.12(14)
O8 Ce1 O2 . . 137.81(13)
O7 Ce1 O2 . . 145.22(14)
O1 Ce1 O2 . . 50.08(13)
O6 Ce1 O3 . . 74.55(15)
O5 Ce1 O3 . . 146.37(15)
O11 Ce1 O3 . . 110.80(13)
O8 Ce1 O3 . . 79.82(15)
O7 Ce1 O3 . . 73.74(14)
O1 Ce1 O3 . . 136.46(14)
O2 Ce1 O3 . . 90.53(14)
O6 Ce1 O4 . . 111.24(14)
O5 Ce1 O4 . . 130.60(13)
O11 Ce1 O4 . . 62.02(13)
O8 Ce1 O4 . . 70.29(13)
O7 Ce1 O4 . . 114.37(13)
O1 Ce1 O4 . . 117.73(13)
O2 Ce1 O4 . . 72.52(13)
O3 Ce1 O4 . . 48.96(13)
O6 Ce1 C1 . . 71.64(17)
O5 Ce1 C1 . . 100.13(16)
O11 Ce1 C1 . . 74.10(15)
O8 Ce1 C1 . . 147.38(16)
O7 Ce1 C1 . . 140.40(15)
O1 Ce1 C1 . . 25.15(15)
O3 Ce1 C1 . . 113.50(16)
O4 Ce1 C1 . . 95.48(15)
O6 Ce1 C6 . . 92.58(16)
O5 Ce1 C6 . . 144.75(15)
O11 Ce1 C6 . . 87.03(15)
O8 Ce1 C6 . . 73.66(15)
O7 Ce1 C6 . . 93.61(15)
O1 Ce1 C6 . . 131.16(15)
O2 Ce1 C6 . . 81.10(15)
C1 Ce1 C6 . . 106.06(17)
O13 Ce2 O14 . . 86.17(15)
O13 Ce2 O4 . . 86.95(14)
O14 Ce2 O4 . . 144.79(14)
O13 Ce2 O15 . . 76.56(15)
O14 Ce2 O15 . . 137.57(14)
O4 Ce2 O15 . . 73.36(14)
O13 Ce2 O12 . . 152.15(16)
O14 Ce2 O12 . . 89.31(14)
O4 Ce2 O12 . . 111.54(14)
O15 Ce2 O12 . . 88.66(15)
O13 Ce2 O16 . . 78.22(15)
O14 Ce2 O16 . . 68.94(14)
O4 Ce2 O16 . . 142.44(14)
O15 Ce2 O16 . . 69.71(14)
O12 Ce2 O16 . . 74.53(15)
O13 Ce2 O9 . . 124.69(15)
O14 Ce2 O9 . . 79.36(14)
O4 Ce2 O9 . . 76.44(14)
O15 Ce2 O9 . . 141.79(14)
O12 Ce2 O9 . . 81.15(15)
O16 Ce2 O9 . . 139.77(14)
O13 Ce2 O10 . . 74.99(15)
O14 Ce2 O10 . . 68.01(14)
O4 Ce2 O10 . . 76.85(14)
O15 Ce2 O10 . . 139.45(14)
O12 Ce2 O10 . . 128.14(15)
O16 Ce2 O10 . . 130.13(13)
O9 Ce2 O10 . . 50.03(13)
O13 Ce2 O11 . . 140.85(14)
O14 Ce2 O11 . . 132.94(14)
O4 Ce2 O11 . . 62.32(13)
O15 Ce2 O11 . . 71.92(13)
O12 Ce2 O11 . . 49.35(13)
O16 Ce2 O11 . . 110.84(13)
O9 Ce2 O11 . . 73.60(13)
O10 Ce2 O11 . . 116.58(13)
O13 Ce2 C20 . . 99.98(17)
O14 Ce2 C20 . . 71.73(15)
O4 Ce2 C20 . . 75.56(15)
O15 Ce2 C20 . . 148.85(15)
O12 Ce2 C20 . . 104.63(17)
O16 Ce2 C20 . . 140.67(15)
O11 Ce2 C20 . . 95.31(15)
O13 Ce2 C25 . . 155.78(17)
O14 Ce2 C25 . . 111.38(16)
O4 Ce2 C25 . . 87.37(15)
O15 Ce2 C25 . . 79.26(16)
O16 Ce2 C25 . . 92.28(16)
O9 Ce2 C25 . . 76.50(16)
O10 Ce2 C25 . . 126.30(16)
C20 Ce2 C25 . . 101.35(18)
O2 C1 O1 . . 120.5(6)
O2 C1 C2 . . 120.6(6)
O1 C1 C2 . . 118.9(6)
O2 C1 Ce1 . . 60.5(3)
O1 C1 Ce1 . . 60.1(3)
C2 C1 Ce1 . . 177.3(5)
C1 C2 C3 . . 112.6(6)
C1 C2 H2A . . 109.1
C3 C2 H2A . . 109.1
C1 C2 H2B . . 109.1
C3 C2 H2B . . 109.1
H2A C2 H2B . . 107.8
C4 C3 C5 . . 111.4(6)
C4 C3 C2 . . 110.5(6)
C5 C3 C2 . . 110.6(6)
C4 C3 H3 . . 108.1
C5 C3 H3 . . 108.1
C2 C3 H3 . . 108.1
C3 C4 H4A . . 109.5
C3 C4 H4B . . 109.5
H4A C4 H4B . . 109.5
C3 C4 H4C . . 109.5
H4A C4 H4C . . 109.5
H4B C4 H4C . . 109.5
C3 C5 H5A . . 109.5
C3 C5 H5B . . 109.5
H5A C5 H5B . . 109.5
C3 C5 H5C . . 109.5
H5A C5 H5C . . 109.5
H5B C5 H5C . . 109.5
O3 C6 O4 . . 120.2(6)
O3 C6 C7 . . 122.7(6)
O4 C6 C7 . . 117.1(6)
O3 C6 Ce1 . . 59.2(3)
O4 C6 Ce1 . . 60.9(3)
C7 C6 Ce1 . . 177.5(5)
C6 C7 C8 . . 117.0(5)
C6 C7 H7A . . 108.0
C8 C7 H7A . . 108.0
C6 C7 H7B . . 108.0
C8 C7 H7B . . 108.0
H7A C7 H7B . . 107.3
C9 C8 C10 . . 110.6(6)
C9 C8 C7 . . 112.5(7)
C10 C8 C7 . . 110.4(6)
C9 C8 H8 . . 107.7
C10 C8 H8 . . 107.7
C7 C8 H8 . . 107.7
C8 C9 H9A . . 109.5
C8 C9 H9B . . 109.5
H9A C9 H9B . . 109.5
C8 C9 H9C . . 109.5
H9A C9 H9C . . 109.5
H9B C9 H9C . . 109.5
C8 C10 H10A . . 109.5
C8 C10 H10B . . 109.5
H10A C10 H10B . . 109.5
C8 C10 H10C . . 109.5
H10A C10 H10C . . 109.5
H10B C10 H10C . . 109.5
O5 C11 O14 . 1_455 121.5(6)
O5 C11 C12 . . 118.7(6)
O14 C11 C12 1_455 . 119.8(6)
C13 C12 C11 . . 113.9(6)
C13 C12 H12A . . 108.8
C11 C12 H12A . . 108.8
C13 C12 H12B . . 108.8
C11 C12 H12B . . 108.8
H12A C12 H12B . . 107.7
C12 C13 C15 . . 110.6(6)
C12 C13 C14 . . 110.9(6)
C15 C13 C14 . . 110.5(6)
C12 C13 H13 . . 108.3
C15 C13 H13 . . 108.3
C14 C13 H13 . . 108.3
C13 C14 H14A . . 109.5
C13 C14 H14B . . 109.5
H14A C14 H14B . . 109.5
C13 C14 H14C . . 109.5
H14A C14 H14C . . 109.5
H14B C14 H14C . . 109.5
C13 C15 H15A . . 109.5
C13 C15 H15B . . 109.5
H15A C15 H15B . . 109.5
C13 C15 H15C . . 109.5
H15A C15 H15C . . 109.5
H15B C15 H15C . . 109.5
O7 C16 C17 . . 111.8(6)
O7 C16 H16A . . 109.3
C17 C16 H16A . . 109.3
O7 C16 H16B . . 109.3
C17 C16 H16B . . 109.3
H16A C16 H16B . . 107.9
C16 C17 H17A . . 109.5
C16 C17 H17B . . 109.5
H17A C17 H17B . . 109.5
C16 C17 H17C . . 109.5
H17A C17 H17C . . 109.5
H17B C17 H17C . . 109.5
O8 C18 C19 . . 112.5(6)
O8 C18 H18A . . 109.1
C19 C18 H18A . . 109.1
O8 C18 H18B . . 109.1
C19 C18 H18B . . 109.1
H18A C18 H18B . . 107.8
C18 C19 H19A . . 109.5
C18 C19 H19B . . 109.5
H19A C19 H19B . . 109.5
C18 C19 H19C . . 109.5
H19A C19 H19C . . 109.5
H19B C19 H19C . . 109.5
O9 C20 O10 . . 120.8(6)
O9 C20 C21 . . 120.2(6)
O10 C20 C21 . . 118.9(6)
O9 C20 Ce2 . . 60.1(3)
O10 C20 Ce2 . . 60.7(3)
C21 C20 Ce2 . . 177.5(5)
C20 C21 C22 . . 113.9(6)
C20 C21 H21A . . 108.8
C22 C21 H21A . . 108.8
C20 C21 H21B . . 108.8
C22 C21 H21B . . 108.8
H21A C21 H21B . . 107.7
C23 C22 C24 . . 111.2(7)
C23 C22 C21 . . 110.7(6)
C24 C22 C21 . . 110.6(6)
C23 C22 H22 . . 108.0
C24 C22 H22 . . 108.0
C21 C22 H22 . . 108.0
C22 C23 H23A . . 109.5
C22 C23 H23B . . 109.5
H23A C23 H23B . . 109.5
C22 C23 H23C . . 109.5
H23A C23 H23C . . 109.5
H23B C23 H23C . . 109.5
C22 C24 H24A . . 109.5
C22 C24 H24B . . 109.5
H24A C24 H24B . . 109.5
C22 C24 H24C . . 109.5
H24A C24 H24C . . 109.5
H24B C24 H24C . . 109.5
O12 C25 O11 . . 119.8(6)
O12 C25 C26 . . 120.1(6)
O11 C25 C26 . . 120.1(6)
O12 C25 Ce2 . . 56.3(3)
O11 C25 Ce2 . . 63.5(3)
C26 C25 Ce2 . . 175.7(5)
C27' C26 C25 . . 122.0(9)
C27 C26 C25 . . 115.1(8)
C27' C26 H26A . . 71.8
C27 C26 H26A . . 108.5
C25 C26 H26A . . 108.5
C27' C26 H26B . . 127.2
C27 C26 H26B . . 108.5
C25 C26 H26B . . 108.5
H26A C26 H26B . . 107.5
C28 C27 C29 . . 102.2(12)
C28 C27 C26 . . 124.0(9)
C29 C27 C26 . . 118.9(12)
C28 C27 H27 . . 102.9
C29 C27 H27 . . 102.9
C26 C27 H27 . . 102.9
C26 C27' C29' . . 111.1(11)
C26 C27' C28 . . 115.6(10)
C29' C27' C28 . . 118.8(12)
C26 C27' H27' . . 102.9
C29' C27' H27' . . 102.9
C28 C27' H27' . . 102.9
C27 C28 H28A . . 109.5
C27' C28 H28A . . 114.8
C27 C28 H28B . . 109.5
C27' C28 H28B . . 130.8
H28A C28 H28B . . 109.5
C27 C28 H28C . . 109.5
C27' C28 H28C . . 75.0
H28A C28 H28C . . 109.5
H28B C28 H28C . . 109.5
C27' C29' H29D . . 109.5
C27' C29' H29E . . 109.5
H29D C29' H29E . . 109.5
C27' C29' H29F . . 109.5
H29D C29' H29F . . 109.5
H29E C29' H29F . . 109.5
O6 C30 O13 1_655 . 125.8(6)
O6 C30 C31 1_655 . 118.5(6)
O13 C30 C31 . . 115.5(6)
C32 C31 C30 . . 116.6(6)
C32 C31 H31A . . 108.1
C30 C31 H31A . . 108.1
C32 C31 H31B . . 108.1
C30 C31 H31B . . 108.1
H31A C31 H31B . . 107.3
C31 C32 C34 . . 112.5(7)
C31 C32 C33 . . 111.2(7)
C34 C32 C33 . . 109.8(7)
C31 C32 H32 . . 107.7
C34 C32 H32 . . 107.7
C33 C32 H32 . . 107.7
C32 C33 H33A . . 109.5
C32 C33 H33B . . 109.5
H33A C33 H33B . . 109.5
C32 C33 H33C . . 109.5
H33A C33 H33C . . 109.5
H33B C33 H33C . . 109.5
C32 C34 H34A . . 109.5
C32 C34 H34B . . 109.5
H34A C34 H34B . . 109.5
C32 C34 H34C . . 109.5
H34A C34 H34C . . 109.5
H34B C34 H34C . . 109.5
O15 C35 C36 . . 110.8(6)
O15 C35 H35A . . 109.5
C36 C35 H35A . . 109.5
O15 C35 H35B . . 109.5
C36 C35 H35B . . 109.5
H35A C35 H35B . . 108.1
C35 C36 H36A . . 109.5
C35 C36 H36B . . 109.5
H36A C36 H36B . . 109.5
C35 C36 H36C . . 109.5
H36A C36 H36C . . 109.5
H36B C36 H36C . . 109.5
O16 C37 C38 . . 111.9(6)
O16 C37 H37A . . 109.2
C38 C37 H37A . . 109.2
O16 C37 H37B . . 109.2
C38 C37 H37B . . 109.2
H37A C37 H37B . . 107.9
C37 C38 H38A . . 109.5
C37 C38 H38B . . 109.5
H38A C38 H38B . . 109.5
C37 C38 H38C . . 109.5
H38A C38 H38C . . 109.5
H38B C38 H38C . . 109.5
C1 O1 Ce1 . . 94.8(4)
C1 O2 Ce1 . . 94.6(4)
C6 O3 Ce1 . . 96.9(4)
C6 O4 Ce2 . . 145.8(4)
C6 O4 Ce1 . . 93.9(4)
Ce2 O4 Ce1 . . 119.84(16)
C11 O5 Ce1 . . 108.5(4)
C30 O6 Ce1 1_455 . 161.1(4)
C16 O7 Ce1 . . 129.8(4)
C16 O7 H7 . . 103.6
Ce1 O7 H7 . . 114.8
C18 O8 Ce1 . . 132.0(4)
C18 O8 H9 . . 120.5
Ce1 O8 H9 . . 107.4
C20 O9 Ce2 . . 95.0(4)
C20 O10 Ce2 . . 94.2(4)
C25 O11 Ce1 . . 152.5(4)
C25 O11 Ce2 . . 91.4(4)
Ce1 O11 Ce2 . . 115.83(15)
C25 O12 Ce2 . . 99.4(4)
C30 O13 Ce2 . . 141.7(4)
C11 O14 Ce2 1_655 . 144.5(4)
C35 O15 Ce2 . . 128.8(4)
C35 O15 H15 . . 119.9
Ce2 O15 H15 . . 103.7
C37 O16 Ce2 . . 131.7(4)
C37 O16 H16 . . 103.9
Ce2 O16 H16 . . 121.1

loop_
_geom_bond_atom_site_label_1
_geom_bond_atom_site_label_2
_geom_bond_site_symmetry_2
_geom_bond_distance
Ce1 O6 . 2.409(4)
Ce1 O5 . 2.498(4)
Ce1 O11 . 2.547(4)
Ce1 O8 . 2.551(4)
Ce1 O7 . 2.562(4)
Ce1 O1 . 2.592(4)
Ce1 O2 . 2.601(4)
Ce1 O3 . 2.617(4)
Ce1 O4 . 2.649(4)
Ce1 C1 . 2.979(7)
Ce1 C6 . 3.024(6)
Ce2 O13 . 2.401(4)
Ce2 O14 . 2.468(4)
Ce2 O4 . 2.477(4)
Ce2 O15 . 2.532(4)
Ce2 O12 . 2.534(4)
Ce2 O16 . 2.547(4)
Ce2 O9 . 2.593(4)
Ce2 O10 . 2.607(4)
Ce2 O11 . 2.688(4)
Ce2 C20 . 2.980(7)
Ce2 C25 . 3.004(6)
C1 O2 . 1.261(7)
C1 O1 . 1.270(8)
C1 C2 . 1.512(9)
C2 C3 . 1.539(10)
C2 H2A . 0.99
C2 H2B . 0.99
C3 C4 . 1.508(10)
C3 C5 . 1.532(10)
C3 H3 . 1.0
C4 H4A . 0.98
C4 H4B . 0.98
C4 H4C . 0.98
C5 H5A . 0.98
C5 H5B . 0.98
C5 H5C . 0.98
C6 O3 . 1.231(8)
C6 O4 . 1.286(8)
C6 C7 . 1.506(8)
C7 C8 . 1.521(9)
C7 H7A . 0.99
C7 H7B . 0.99
C8 C9 . 1.487(11)
C8 C10 . 1.520(10)
C8 H8 . 1.0
C9 H9A . 0.98
C9 H9B . 0.98
C9 H9C . 0.98
C10 H10A . 0.98
C10 H10B . 0.98
C10 H10C . 0.98
C11 O5 . 1.249(8)
C11 O14 1_455 1.263(8)
C11 C12 . 1.518(9)
C12 C13 . 1.517(10)
C12 H12A . 0.99
C12 H12B . 0.99
C13 C15 . 1.520(9)
C13 C14 . 1.522(11)
C13 H13 . 1.0
C14 H14A . 0.98
C14 H14B . 0.98
C14 H14C . 0.98
C15 H15A . 0.98
C15 H15B . 0.98
C15 H15C . 0.98
C16 O7 . 1.438(8)
C16 C17 . 1.505(11)
C16 H16A . 0.99
C16 H16B . 0.99
C17 H17A . 0.98
C17 H17B . 0.98
C17 H17C . 0.98
C18 O8 . 1.439(8)
C18 C19 . 1.490(10)
C18 H18A . 0.99
C18 H18B . 0.99
C19 H19A . 0.98
C19 H19B . 0.98
C19 H19C . 0.98
C20 O9 . 1.261(8)
C20 O10 . 1.268(8)
C20 C21 . 1.518(9)
C21 C22 . 1.535(10)
C21 H21A . 0.99
C21 H21B . 0.99
C22 C23 . 1.509(11)
C22 C24 . 1.526(10)
C22 H22 . 1.0
C23 H23A . 0.98
C23 H23B . 0.98
C23 H23C . 0.98
C24 H24A . 0.98
C24 H24B . 0.98
C24 H24C . 0.98
C25 O12 . 1.251(8)
C25 O11 . 1.275(8)
C25 C26 . 1.497(9)
C26 C27' . 1.449(13)
C26 C27 . 1.453(13)
C26 H26A . 0.99
C26 H26B . 0.99
C27 C28 . 1.447(11)
C27 C29 . 1.452(11)
C27 H27 . 1.0
C27' C29' . 1.452(11)
C27' C28 . 1.576(17)
C27' H27' . 1.0
C28 H28A . 0.98
C28 H28B . 0.98
C28 H28C . 0.98
C29 H29A . 0.98
C29 H29B . 0.98
C29 H29C . 0.98
C29' H29D . 0.98
C29' H29E . 0.98
C29' H29F . 0.98
C30 O6 1_655 1.238(8)
C30 O13 . 1.248(7)
C30 C31 . 1.537(9)
C31 C32 . 1.490(9)
C31 H31A . 0.99
C31 H31B . 0.99
C32 C34 . 1.504(12)
C32 C33 . 1.522(10)
C32 H32 . 1.0
C33 H33A . 0.98
C33 H33B . 0.98
C33 H33C . 0.98
C34 H34A . 0.98
C34 H34B . 0.98
C34 H34C . 0.98
C35 O15 . 1.442(7)
C35 C36 . 1.511(10)
C35 H35A . 0.99
C35 H35B . 0.99
C36 H36A . 0.98
C36 H36B . 0.98
C36 H36C . 0.98
C37 O16 . 1.433(8)
C37 C38 . 1.510(10)
C37 H37A . 0.99
C37 H37B . 0.99
C38 H38A . 0.98
C38 H38B . 0.98
C38 H38C . 0.98
O6 C30 1_455 1.238(8)
O7 H7 . 0.9064
O8 H9 . 0.7435
O14 C11 1_655 1.263(8)
O15 H15 . 0.8804
O16 H16 . 0.802
